data_2234076
loop_
_publ_author_name
'Knizhnikov, Volodymyr'
'Gorichko, Marian'
'Voitenko, Zoya'

_publ_section_title
;
 3-Carbamoyl-2,2-dimethylcyclopentane-1,1-dicarboxylic acid
;
_journal_coeditor_code ZS2175
_journal_issue 3
_journal_name_full 'Acta Crystallographica Section E'
_journal_page_first o725
_journal_paper_doi 10.1107/S1600536812005636
_journal_volume 68
_journal_year 2012
_chemical_formula_iupac 'C10 H15 N O5'
_chemical_formula_moiety 'C10 H15 N O5'
_chemical_formula_sum 'C10 H15 N O5'
_chemical_formula_weight 229.23
_chemical_name_systematic
;
3-Carbamoyl-2,2-dimethylcyclopentane-1,1-dicarboxylic acid
;
_space_group_IT_number 96
_space_group_name_Hall 'P 4nw 2abw'
_symmetry_cell_setting tetragonal
_symmetry_space_group_name_Hall 'P 4nw 2abw'
_symmetry_space_group_name_H-M 'P 43 21 2'
_atom_sites_solution_hydrogens difmap
_atom_sites_solution_primary direct
_atom_sites_solution_secondary difmap
_audit_creation_method SHELXL97
_cell_angle_alpha 90.00
_cell_angle_beta 90.00
_cell_angle_gamma 90.00
_cell_formula_units_Z 8
_cell_length_a 9.44240(10)
_cell_length_b 9.44240(10)
_cell_length_c 24.7343(5)
_cell_measurement_reflns_used 6074
_cell_measurement_temperature 296(2)
_cell_measurement_theta_max 28.84
_cell_measurement_theta_min 2.31
_cell_volume 2205.28(6)
_computing_cell_refinement 'SAINT (Bruker, 2007)'
_computing_data_collection 'APEX2 (Bruker, 2007)'
_computing_data_reduction 'SAINT (Bruker, 2007)'
_computing_molecular_graphics 'SHELXTL (Sheldrick, 2008)'
_computing_publication_material 'SHELXTL (Sheldrick, 2008)'
_computing_structure_refinement 'SHELXL97 (Sheldrick, 2008)'
_computing_structure_solution 'SHELXS97 (Sheldrick, 2008)'
_diffrn_ambient_temperature 296(2)
_diffrn_measured_fraction_theta_full 0.994
_diffrn_measured_fraction_theta_max 0.994
_diffrn_measurement_device_type 'Siemens SMART CCD area-detector'
_diffrn_measurement_method \w
_diffrn_radiation_monochromator graphite
_diffrn_radiation_source 'fine-focus sealed tube'
_diffrn_radiation_type MoK\a
_diffrn_radiation_wavelength 0.71073
_diffrn_reflns_av_R_equivalents 0.0358
_diffrn_reflns_av_sigmaI/netI 0.0258
_diffrn_reflns_limit_h_max 12
_diffrn_reflns_limit_h_min -12
_diffrn_reflns_limit_k_max 12
_diffrn_reflns_limit_k_min -8
_diffrn_reflns_limit_l_max 33
_diffrn_reflns_limit_l_min -33
_diffrn_reflns_number 17322
_diffrn_reflns_theta_full 28.97
_diffrn_reflns_theta_max 28.97
_diffrn_reflns_theta_min 2.31
_diffrn_standards_decay_% 0
_exptl_absorpt_coefficient_mu 0.111
_exptl_absorpt_correction_T_max 0.9792
_exptl_absorpt_correction_T_min 0.9611
_exptl_absorpt_correction_type multi-scan
_exptl_absorpt_process_details '(SADABS; Bruker, 2008)'
_exptl_crystal_colour colourless
_exptl_crystal_density_diffrn 1.381
_exptl_crystal_density_method 'not measured'
_exptl_crystal_description block
_exptl_crystal_F_000 976
_exptl_crystal_size_max 0.36
_exptl_crystal_size_mid 0.20
_exptl_crystal_size_min 0.19
_refine_diff_density_max 0.253
_refine_diff_density_min -0.189
_refine_ls_extinction_method none
_refine_ls_goodness_of_fit_ref 1.057
_refine_ls_hydrogen_treatment mixed
_refine_ls_matrix_type full
_refine_ls_number_parameters 163
_refine_ls_number_reflns 2917
_refine_ls_number_restraints 0
_refine_ls_restrained_S_all 1.057
_refine_ls_R_factor_all 0.0431
_refine_ls_R_factor_gt 0.0370
_refine_ls_shift/su_max 0.000
_refine_ls_shift/su_mean 0.000
_refine_ls_structure_factor_coef Fsqd
_refine_ls_weighting_details 'calc w = 1/[\s^2^(Fo^2^)+(0.0615P)^2^+0.0801P] where P=(Fo^2^+2Fc^2^)/3'
_refine_ls_weighting_scheme calc
_refine_ls_wR_factor_gt 0.0963
_refine_ls_wR_factor_ref 0.0993
_reflns_number_gt 2602
_reflns_number_total 2917
_reflns_threshold_expression I>2\s(I)
_cod_data_source_file zs2175.cif
_cod_data_source_block I
_cod_database_code 2234076
_cod_database_fobs_code 2234076

loop_
_symmetry_equiv_pos_as_xyz
'x, y, z'
'x+1/2, -y+1/2, -z+1/4'
'-x, -y, z+1/2'
'-x+1/2, y+1/2, -z+3/4'
'y, x, -z'
'y+1/2, -x+1/2, z+1/4'
'-y+1/2, x+1/2, z+3/4'
'-y, -x, -z+1/2'

loop_
_atom_site_type_symbol
_atom_site_label
_atom_site_fract_x
_atom_site_fract_y
_atom_site_fract_z
_atom_site_U_iso_or_equiv
_atom_site_adp_type
_atom_site_calc_flag
_atom_site_refinement_flags
_atom_site_occupancy
_atom_site_symmetry_multiplicity
C C1 0.74432(13) 0.23875(13) 0.07554(4) 0.0200(2) Uani d . 1 1
H H1 0.8314 0.2766 0.0595 0.024 Uiso calc R 1 1
C C2 0.63594(14) 0.21880(14) 0.02794(5) 0.0224(3) Uani d . 1 1
C C3 0.69569(13) 0.07984(13) 0.00103(5) 0.0193(2) Uani d . 1 1
C C4 0.74117(16) -0.01308(14) 0.04958(5) 0.0253(3) Uani d . 1 1
H H4A 0.6643 -0.0751 0.0604 0.030 Uiso calc R 1 1
H H4B 0.8224 -0.0708 0.0400 0.030 Uiso calc R 1 1
C C5 0.77903(16) 0.08881(15) 0.09546(5) 0.0263(3) Uani d . 1 1
H H5A 0.8789 0.0813 0.1043 0.032 Uiso calc R 1 1
H H5B 0.7243 0.0667 0.1276 0.032 Uiso calc R 1 1
C C6 0.48721(16) 0.1928(2) 0.05104(6) 0.0395(4) Uani d . 1 1
H H6A 0.4565 0.2753 0.0705 0.059 Uiso calc R 1 1
H H6B 0.4897 0.1131 0.0751 0.059 Uiso calc R 1 1
H H6C 0.4225 0.1739 0.0220 0.059 Uiso calc R 1 1
C C7 0.6348(2) 0.34634(17) -0.00998(6) 0.0383(4) Uani d . 1 1
H H7A 0.5754 0.3264 -0.0406 0.057 Uiso calc R 1 1
H H7B 0.7295 0.3653 -0.0221 0.057 Uiso calc R 1 1
H H7C 0.5988 0.4275 0.0089 0.057 Uiso calc R 1 1
C C8 0.69559(14) 0.34575(14) 0.11739(5) 0.0215(3) Uani d . 1 1
C C9 0.59168(14) 0.00109(15) -0.03551(5) 0.0244(3) Uani d . 1 1
C C10 0.82601(14) 0.11865(14) -0.03276(5) 0.0224(3) Uani d . 1 1
N N1 0.64079(14) 0.30205(14) 0.16346(4) 0.0266(3) Uani d . 1 1
O O1 0.70824(12) 0.47490(10) 0.10779(3) 0.0319(3) Uani d . 1 1
O O2 0.93895(11) 0.14705(13) -0.01307(4) 0.0359(3) Uani d . 1 1
O O3 0.80177(13) 0.12032(15) -0.08521(4) 0.0412(3) Uani d . 1 1
O O4 0.48796(12) 0.05118(13) -0.05648(4) 0.0394(3) Uani d . 1 1
O O5 0.62860(13) -0.13224(12) -0.04156(5) 0.0401(3) Uani d . 1 1
H H15 0.618(2) 0.369(2) 0.1859(7) 0.040(5) Uiso d . 1 1
H H16 0.628(2) 0.211(2) 0.1705(8) 0.045(5) Uiso d . 1 1
H H17 0.869(2) 0.144(2) -0.0996(9) 0.054(6) Uiso d . 1 1
H H18 0.568(3) -0.176(3) -0.0621(8) 0.062(6) Uiso d . 1 1

loop_
_atom_site_aniso_label
_atom_site_aniso_U_11
_atom_site_aniso_U_22
_atom_site_aniso_U_33
_atom_site_aniso_U_12
_atom_site_aniso_U_13
_atom_site_aniso_U_23
C1 0.0188(6) 0.0222(6) 0.0189(5) 0.0011(5) 0.0020(4) -0.0030(4)
C2 0.0204(6) 0.0241(6) 0.0228(5) 0.0050(5) -0.0013(5) -0.0039(5)
C3 0.0172(6) 0.0216(6) 0.0191(5) 0.0013(5) 0.0001(4) -0.0025(4)
C4 0.0321(7) 0.0211(6) 0.0227(5) 0.0000(6) -0.0030(5) 0.0005(4)
C5 0.0322(8) 0.0250(7) 0.0216(5) 0.0059(6) -0.0030(5) -0.0014(5)
C6 0.0172(7) 0.0601(11) 0.0413(7) 0.0031(7) 0.0031(6) -0.0200(7)
C7 0.0556(10) 0.0277(7) 0.0316(7) 0.0139(7) -0.0111(7) 0.0006(6)
C8 0.0202(6) 0.0232(6) 0.0213(5) -0.0012(5) 0.0015(4) -0.0042(5)
C9 0.0213(6) 0.0295(7) 0.0225(5) -0.0019(5) 0.0010(5) -0.0042(5)
C10 0.0210(6) 0.0241(6) 0.0221(5) 0.0035(5) 0.0031(5) -0.0020(5)
N1 0.0347(7) 0.0232(6) 0.0221(5) -0.0004(5) 0.0082(5) -0.0030(4)
O1 0.0462(6) 0.0207(5) 0.0289(5) -0.0035(4) 0.0146(4) -0.0027(4)
O2 0.0201(5) 0.0592(7) 0.0286(5) -0.0042(5) 0.0023(4) -0.0063(5)
O3 0.0310(6) 0.0710(9) 0.0214(5) -0.0108(6) 0.0030(4) 0.0042(5)
O4 0.0319(6) 0.0432(7) 0.0429(6) 0.0057(5) -0.0169(5) -0.0058(5)
O5 0.0369(6) 0.0322(6) 0.0512(6) 0.0027(5) -0.0174(5) -0.0171(5)

loop_
_atom_type_symbol
_atom_type_description
_atom_type_scat_dispersion_real
_atom_type_scat_dispersion_imag
_atom_type_scat_source
C C 0.0033 0.0016 'International Tables Vol C Tables 4.2.6.8 and 6.1.1.4'
H H 0.0000 0.0000 'International Tables Vol C Tables 4.2.6.8 and 6.1.1.4'
N N 0.0061 0.0033 'International Tables Vol C Tables 4.2.6.8 and 6.1.1.4'
O O 0.0106 0.0060 'International Tables Vol C Tables 4.2.6.8 and 6.1.1.4'

loop_
_geom_angle_atom_site_label_1
_geom_angle_atom_site_label_2
_geom_angle_atom_site_label_3
_geom_angle
C8 C1 C5 117.38(10)
C8 C1 C2 113.16(10)
C5 C1 C2 105.61(10)
C8 C1 H1 106.7
C5 C1 H1 106.7
C2 C1 H1 106.7
C7 C2 C6 110.36(13)
C7 C2 C1 111.75(11)
C6 C2 C1 109.63(10)
C7 C2 C3 113.57(10)
C6 C2 C3 110.58(12)
C1 C2 C3 100.55(9)
C9 C3 C10 108.06(10)
C9 C3 C4 111.18(11)
C10 C3 C4 109.63(11)
C9 C3 C2 115.15(10)
C10 C3 C2 108.59(10)
C4 C3 C2 104.10(9)
C5 C4 C3 106.48(10)
C5 C4 H4A 110.4
C3 C4 H4A 110.4
C5 C4 H4B 110.4
C3 C4 H4B 110.4
H4A C4 H4B 108.6
C4 C5 C1 106.98(10)
C4 C5 H5A 110.3
C1 C5 H5A 110.3
C4 C5 H5B 110.3
C1 C5 H5B 110.3
H5A C5 H5B 108.6
C2 C6 H6A 109.5
C2 C6 H6B 109.5
H6A C6 H6B 109.5
C2 C6 H6C 109.5
H6A C6 H6C 109.5
H6B C6 H6C 109.5
C2 C7 H7A 109.5
C2 C7 H7B 109.5
H7A C7 H7B 109.5
C2 C7 H7C 109.5
H7A C7 H7C 109.5
H7B C7 H7C 109.5
O1 C8 N1 120.54(12)
O1 C8 C1 119.44(11)
N1 C8 C1 120.02(12)
O4 C9 O5 122.84(12)
O4 C9 C3 125.88(13)
O5 C9 C3 111.28(11)
O2 C10 O3 123.37(12)
O2 C10 C3 123.01(11)
O3 C10 C3 113.61(11)
C8 N1 H15 115.0(12)
C8 N1 H16 121.8(13)
H15 N1 H16 123.2(18)
C10 O3 H17 108.7(17)
C9 O5 H18 110.7(17)

loop_
_geom_bond_atom_site_label_1
_geom_bond_atom_site_label_2
_geom_bond_distance
C1 C8 1.5180(16)
C1 C5 1.5344(17)
C1 C2 1.5713(16)
C1 H1 0.9800
C2 C7 1.5265(19)
C2 C6 1.536(2)
C2 C3 1.5757(17)
C3 C9 1.5279(18)
C3 C10 1.5319(18)
C3 C4 1.5480(16)
C4 C5 1.5301(17)
C4 H4A 0.9700
C4 H4B 0.9700
C5 H5A 0.9700
C5 H5B 0.9700
C6 H6A 0.9600
C6 H6B 0.9600
C6 H6C 0.9600
C7 H7A 0.9600
C7 H7B 0.9600
C7 H7C 0.9600
C8 O1 1.2481(16)
C8 N1 1.3177(16)
C9 O4 1.2049(17)
C9 O5 1.3149(18)
C10 O2 1.2026(17)
C10 O3 1.3175(16)
N1 H15 0.869(19)
N1 H16 0.89(2)
O3 H17 0.76(2)
O5 H18 0.87(2)

loop_
_geom_hbond_atom_site_label_D
_geom_hbond_atom_site_label_H
_geom_hbond_atom_site_label_A
_geom_hbond_site_symmetry_A
_geom_hbond_distance_DH
_geom_hbond_distance_HA
_geom_hbond_distance_DA
_geom_hbond_angle_DHA
N1 H15 O2 6_565 0.869(19) 2.23(2) 3.0474(15) 157.6(18)
N1 H16 O4 6 0.89(2) 2.09(2) 2.9610(17) 166.2(19)
O3 H17 O1 7_644 0.76(2) 1.91(2) 2.6691(15) 174(2)
O5 H18 O1 5_545 0.87(2) 1.80(2) 2.6569(14) 168(2)

loop_
_geom_torsion_atom_site_label_1
_geom_torsion_atom_site_label_2
_geom_torsion_atom_site_label_3
_geom_torsion_atom_site_label_4
_geom_torsion
C8 C1 C2 C7 72.70(14)
C5 C1 C2 C7 -157.59(11)
C8 C1 C2 C6 -49.99(15)
C5 C1 C2 C6 79.72(14)
C8 C1 C2 C3 -166.49(10)
C5 C1 C2 C3 -36.77(12)
C7 C2 C3 C9 -79.30(14)
C6 C2 C3 C9 45.41(15)
C1 C2 C3 C9 161.20(10)
C7 C2 C3 C10 41.99(15)
C6 C2 C3 C10 166.70(10)
C1 C2 C3 C10 -77.51(11)
C7 C2 C3 C4 158.73(12)
C6 C2 C3 C4 -76.56(13)
C1 C2 C3 C4 39.23(12)
C9 C3 C4 C5 -152.41(11)
C10 C3 C4 C5 88.17(12)
C2 C3 C4 C5 -27.84(14)
C3 C4 C5 C1 4.56(15)
C8 C1 C5 C4 147.86(12)
C2 C1 C5 C4 20.66(14)
C5 C1 C8 O1 157.82(13)
C2 C1 C8 O1 -78.73(15)
C5 C1 C8 N1 -22.01(18)
C2 C1 C8 N1 101.44(14)
C10 C3 C9 O4 -100.66(15)
C4 C3 C9 O4 138.99(14)
C2 C3 C9 O4 20.92(19)
C10 C3 C9 O5 79.70(14)
C4 C3 C9 O5 -40.65(15)
C2 C3 C9 O5 -158.73(11)
C9 C3 C10 O2 -159.99(13)
C4 C3 C10 O2 -38.67(17)
C2 C3 C10 O2 74.46(16)
C9 C3 C10 O3 21.14(16)
C4 C3 C10 O3 142.46(12)
C2 C3 C10 O3 -104.41(13)

loop_
_cod_related_entry_id
_cod_related_entry_database
_cod_related_entry_code
1 ChemSpider 30657564
